data_2209018
loop_
_publ_author_name
'Anilkumar, G. N.'
'Kokila, M. K.'
Puttaraja
'Karki, S. S.'
'Kulkarni, M. V.'

_publ_section_title
;
 6-(4-Chlorophenyl)imidazo[2,1-<i>b</i>][1,3,4]thiadiazole-2-sulfonamide
;
_journal_coeditor_code TK2024
_journal_issue 5
_journal_name_full 'Acta Crystallographica Section E'
_journal_page_first o2014
_journal_page_last o2016
_journal_paper_doi 10.1107/S1600536806013687
_journal_volume 62
_journal_year 2006
_chemical_formula_iupac 'C10 H7 Cl N4 O2 S2'
_chemical_formula_moiety 'C10 H7 Cl N4 O2 S2'
_chemical_formula_sum 'C10 H7 Cl N4 O2 S2'
_chemical_formula_weight 314.77
_chemical_name_systematic
;
6-(4-Chlorophenyl)imidazo[2,1-b][1,3,4]thiadiazole-2-sulfonamide
;
_space_group_IT_number 14
_symmetry_cell_setting monoclinic
_symmetry_space_group_name_Hall '-P 2ybc'
_symmetry_space_group_name_H-M 'P 1 21/c 1'
_atom_sites_solution_hydrogens geom
_atom_sites_solution_primary direct
_atom_sites_solution_secondary difmap
_audit_creation_method SHELXL97
_cell_angle_alpha 90
_cell_angle_beta 103.408(5)
_cell_angle_gamma 90
_cell_formula_units_Z 4
_cell_length_a 7.469(2)
_cell_length_b 18.640(5)
_cell_length_c 9.156(3)
_cell_measurement_reflns_used 240
_cell_measurement_temperature 291(2)
_cell_measurement_theta_max 28.5
_cell_measurement_theta_min 2.3
_cell_volume 1240.0(6)
_computing_cell_refinement SMART
_computing_data_collection 'SMART (Bruker, 1998)'
_computing_data_reduction 'SAINT (Bruker, 1998)'
_computing_molecular_graphics
;
ORTEP-3 for Windows (Farrugia, 1997) and CAMERON (Watkin <i>et al.</i>,
1993)
;
_computing_publication_material 'PARST (Nardelli, 1995) and PLATON (Spek, 2003)'
_computing_structure_refinement 'SHELXL97 (Sheldrick, 1997)'
_computing_structure_solution 'SIR92 (Altomare <i>et al.</i>,  1993)'
_diffrn_ambient_temperature 291(2)
_diffrn_measured_fraction_theta_full 0.999
_diffrn_measured_fraction_theta_max 0.999
_diffrn_measurement_device_type 'Bruker SMART CCD area-detector'
_diffrn_measurement_method '\f and \w'
_diffrn_radiation_monochromator graphite
_diffrn_radiation_source 'fine-focus sealed tube'
_diffrn_radiation_type MoK\a
_diffrn_radiation_wavelength 0.71073
_diffrn_reflns_av_R_equivalents 0.022
_diffrn_reflns_av_sigmaI/netI 0.019
_diffrn_reflns_limit_h_max 9
_diffrn_reflns_limit_h_min -9
_diffrn_reflns_limit_k_max 22
_diffrn_reflns_limit_k_min -22
_diffrn_reflns_limit_l_max 11
_diffrn_reflns_limit_l_min -10
_diffrn_reflns_number 9149
_diffrn_reflns_theta_full 25.5
_diffrn_reflns_theta_max 25.5
_diffrn_reflns_theta_min 2.2
_diffrn_standards_decay_% 0
_diffrn_standards_number 0
_exptl_absorpt_coefficient_mu 0.647
_exptl_absorpt_correction_T_max 0.854
_exptl_absorpt_correction_T_min 0.796
_exptl_absorpt_correction_type multi-scan
_exptl_absorpt_process_details '(SADABS; Sheldrick 1996)'
_exptl_crystal_colour colourless
_exptl_crystal_density_diffrn 1.686
_exptl_crystal_density_method 'not measured'
_exptl_crystal_description block
_exptl_crystal_F_000 640
_exptl_crystal_size_max 0.35
_exptl_crystal_size_mid 0.31
_exptl_crystal_size_min 0.25
_refine_diff_density_max 0.33
_refine_diff_density_min -0.23
_refine_ls_extinction_method none
_refine_ls_goodness_of_fit_ref 1.04
_refine_ls_hydrogen_treatment refall
_refine_ls_matrix_type full
_refine_ls_number_parameters 200
_refine_ls_number_reflns 2298
_refine_ls_number_restraints 0
_refine_ls_restrained_S_all 1.04
_refine_ls_R_factor_all 0.042
_refine_ls_R_factor_gt 0.037
_refine_ls_shift/su_max 0.001
_refine_ls_shift/su_mean 0.000
_refine_ls_structure_factor_coef Fsqd
_refine_ls_weighting_details 'calc w = 1/[\s^2^(Fo^2^)+(0.0565P)^2^+0.6933P] where P=(Fo^2^+2Fc^2^)/3'
_refine_ls_weighting_scheme calc
_refine_ls_wR_factor_gt 0.099
_refine_ls_wR_factor_ref 0.102
_reflns_number_gt 2103
_reflns_number_total 2298
_reflns_threshold_expression I>2\s(I)
_cod_data_source_file tk2024.cif
_cod_data_source_block I
_cod_depositor_comments
;
The following automatic conversions were performed:
'_symmetry_cell_setting' value 'Monoclinic' changed to 'monoclinic'
according to '/home/saulius/struct/CIF-dictionaries/cif_core.dic'
dictionary named 'cif_core.dic' version 2.4.1 from 2010-06-29.

Automatic conversion script
Id: cif_fix_enum 1527 2010-12-29 10:47:43Z saulius 

The following automatic conversions were performed:

'_symmetry_cell_setting' value 'Monoclinic' changed to 'monoclinic'
according to /home/saulius/struct/CIF-dictionaries/cif_core.dic
dictionary named 'cif_core.dic' version 2.4.1 from 2010-06-29.

Automatic conversion script
Id: cif_fix_values 1715 2011-07-08 13:25:40Z adriana 
;
_cod_original_cell_volume 1239.9(6)
_cod_original_sg_symbol_Hall '-P 2 ybc'
_cod_original_sg_symbol_H-M ' P 21/c'
_cod_database_code 2209018
_cod_database_fobs_code 2209018

loop_
_symmetry_equiv_pos_as_xyz
'x, y, z'
'-x, y+1/2, -z+1/2'
'-x, -y, -z'
'x, -y-1/2, z-1/2'

loop_
_atom_site_type_symbol
_atom_site_label
_atom_site_fract_x
_atom_site_fract_y
_atom_site_fract_z
_atom_site_U_iso_or_equiv
_atom_site_adp_type
_atom_site_calc_flag
_atom_site_occupancy
Cl Cl1 0.85700(11) -0.08408(4) 0.03688(9) 0.0678(2) Uani d 1
N N1 0.4281(3) 0.14128(10) 0.4272(2) 0.0413(4) Uani d 1
N N2 -0.2963(3) 0.24856(13) 0.5196(3) 0.0429(5) Uani d 1
N N3 0.0164(3) 0.12208(10) 0.5387(2) 0.0395(4) Uani d 1
N N4 0.1662(2) 0.10736(10) 0.4817(2) 0.0364(4) Uani d 1
O O1 -0.0490(2) 0.29611(10) 0.7213(2) 0.0549(5) Uani d 1
O O2 -0.2081(3) 0.18312(10) 0.75363(19) 0.0532(5) Uani d 1
S S1 0.23694(9) 0.23278(3) 0.58574(8) 0.0476(2) Uani d 1
S S2 -0.13608(8) 0.23118(3) 0.66104(6) 0.03948(18) Uani d 1
C C1 0.2961(3) 0.15949(12) 0.4916(3) 0.0395(5) Uani d 1
C C2 0.0385(3) 0.18558(12) 0.5944(2) 0.0381(5) Uani d 1
C C5 0.2179(3) 0.05106(13) 0.4040(3) 0.0390(5) Uani d 1
C C6 0.3791(3) 0.07267(12) 0.3710(2) 0.0364(5) Uani d 1
C C7 0.4949(3) 0.03417(12) 0.2880(2) 0.0376(5) Uani d 1
C C8 0.4553(4) -0.03592(13) 0.2405(3) 0.0456(6) Uani d 1
C C9 0.5657(4) -0.07181(14) 0.1631(3) 0.0516(6) Uani d 1
C C10 0.7166(3) -0.03831(14) 0.1329(3) 0.0455(6) Uani d 1
C C11 0.7581(4) 0.03148(15) 0.1770(3) 0.0492(6) Uani d 1
C C12 0.6467(4) 0.06722(14) 0.2544(3) 0.0465(6) Uani d 1
H H2A -0.268(4) 0.2769(16) 0.467(3) 0.051(9) Uiso d 1
H H2B -0.363(4) 0.2139(16) 0.489(3) 0.046(8) Uiso d 1
H H5 0.151(4) 0.0111(15) 0.384(3) 0.048(7) Uiso d 1
H H8 0.352(4) -0.0579(15) 0.260(3) 0.053(8) Uiso d 1
H H9 0.538(4) -0.1130(17) 0.128(3) 0.060(9) Uiso d 1
H H11 0.863(4) 0.0528(15) 0.155(3) 0.059(8) Uiso d 1
H H12 0.673(4) 0.1154(15) 0.282(3) 0.052(7) Uiso d 1

loop_
_atom_site_aniso_label
_atom_site_aniso_U_11
_atom_site_aniso_U_22
_atom_site_aniso_U_33
_atom_site_aniso_U_12
_atom_site_aniso_U_13
_atom_site_aniso_U_23
Cl1 0.0716(5) 0.0679(5) 0.0704(5) 0.0256(4) 0.0292(4) -0.0029(4)
N1 0.0391(10) 0.0421(10) 0.0443(11) -0.0049(8) 0.0126(8) -0.0046(9)
N2 0.0418(11) 0.0441(12) 0.0446(12) -0.0035(10) 0.0135(10) 0.0011(10)
N3 0.0379(10) 0.0431(10) 0.0392(10) -0.0013(8) 0.0125(8) -0.0002(8)
N4 0.0337(9) 0.0401(10) 0.0360(10) -0.0020(8) 0.0093(8) -0.0002(8)
O1 0.0537(11) 0.0533(10) 0.0573(11) -0.0037(8) 0.0123(9) -0.0194(9)
O2 0.0648(11) 0.0561(11) 0.0451(9) 0.0024(9) 0.0261(8) 0.0034(8)
S1 0.0448(4) 0.0426(4) 0.0580(4) -0.0070(2) 0.0171(3) -0.0128(3)
S2 0.0425(3) 0.0420(3) 0.0359(3) -0.0002(2) 0.0132(2) -0.0048(2)
C1 0.0383(12) 0.0402(12) 0.0395(12) -0.0031(9) 0.0079(10) -0.0029(9)
C2 0.0378(12) 0.0411(12) 0.0356(11) -0.0005(9) 0.0089(9) -0.0004(9)
C5 0.0407(12) 0.0357(12) 0.0402(12) -0.0029(10) 0.0083(10) -0.0038(9)
C6 0.0384(11) 0.0388(11) 0.0306(11) 0.0005(9) 0.0048(9) 0.0022(9)
C7 0.0366(11) 0.0416(12) 0.0329(11) 0.0029(9) 0.0048(9) 0.0017(9)
C8 0.0441(14) 0.0425(13) 0.0509(14) -0.0002(11) 0.0123(11) 0.0014(11)
C9 0.0612(17) 0.0389(14) 0.0541(15) 0.0068(12) 0.0119(13) -0.0034(12)
C10 0.0465(13) 0.0509(14) 0.0384(12) 0.0155(11) 0.0085(10) 0.0026(10)
C11 0.0448(14) 0.0568(15) 0.0487(14) 0.0006(12) 0.0164(11) -0.0039(11)
C12 0.0492(14) 0.0445(14) 0.0474(14) -0.0057(11) 0.0143(11) -0.0071(11)

loop_
_atom_type_symbol
_atom_type_description
_atom_type_scat_dispersion_real
_atom_type_scat_dispersion_imag
_atom_type_scat_source
C C 0.0033 0.0016 'International Tables Vol C Tables 4.2.6.8 and 6.1.1.4'
H H 0.0000 0.0000 'International Tables Vol C Tables 4.2.6.8 and 6.1.1.4'
N N 0.0061 0.0033 'International Tables Vol C Tables 4.2.6.8 and 6.1.1.4'
O O 0.0106 0.0060 'International Tables Vol C Tables 4.2.6.8 and 6.1.1.4'
S S 0.1246 0.1234 'International Tables Vol C Tables 4.2.6.8 and 6.1.1.4'
Cl Cl 0.1484 0.1585 'International Tables Vol C Tables 4.2.6.8 and 6.1.1.4'

loop_
_geom_angle_atom_site_label_1
_geom_angle_atom_site_label_2
_geom_angle_atom_site_label_3
_geom_angle
_geom_angle_publ_flag
C1 N1 C6 104.11(19) ?
S2 N2 H2A 113(2) ?
S2 N2 H2B 113.8(19) ?
H2A N2 H2B 123(3) ?
C2 N3 N4 107.19(18) ?
N3 N4 C1 117.72(18) ?
N3 N4 C5 134.80(19) ?
C1 N4 C5 107.35(19) ?
C1 S1 C2 86.69(11) ?
O2 S2 O1 120.43(11) ?
O2 S2 N2 107.36(13) ?
O1 S2 N2 109.55(13) ?
O2 S2 C2 108.19(11) ?
O1 S2 C2 103.54(11) ?
N2 S2 C2 107.04(11) ?
N1 C1 N4 112.7(2) ?
N1 C1 S1 137.63(18) yes
N4 C1 S1 109.69(16) ?
N3 C2 S1 118.66(17) ?
N3 C2 S2 122.68(17) ?
S1 C2 S2 118.27(13) ?
C6 C5 N4 104.9(2) ?
C6 C5 H5 132.7(17) ?
N4 C5 H5 122.4(17) ?
C5 C6 N1 111.0(2) ?
C5 C6 C7 128.7(2) yes
N1 C6 C7 120.3(2) ?
C12 C7 C8 118.3(2) ?
C12 C7 C6 120.6(2) ?
C8 C7 C6 121.0(2) ?
C9 C8 C7 120.6(2) ?
C9 C8 H8 120.5(17) ?
C7 C8 H8 118.9(17) ?
C10 C9 C8 120.0(3) ?
C10 C9 H9 119(2) ?
C8 C9 H9 121(2) ?
C9 C10 C11 120.7(2) ?
C9 C10 Cl1 119.9(2) ?
C11 C10 Cl1 119.4(2) ?
C10 C11 C12 119.0(2) ?
C10 C11 H11 118.4(18) ?
C12 C11 H11 122.6(18) ?
C7 C12 C11 121.3(2) ?
C7 C12 H12 119.8(17) ?
C11 C12 H12 118.9(17) ?

loop_
_geom_bond_atom_site_label_1
_geom_bond_atom_site_label_2
_geom_bond_distance
_geom_bond_publ_flag
Cl1 C10 1.740(2) ?
N1 C1 1.306(3) ?
N1 C6 1.395(3) ?
N2 S2 1.580(2) yes
N2 H2A 0.77(3) ?
N2 H2B 0.82(3) ?
N3 C2 1.285(3) ?
N3 N4 1.367(3) ?
N4 C1 1.362(3) ?
N4 C5 1.373(3) ?
O1 S2 1.4232(19) yes
O2 S2 1.4221(18) yes
S1 C1 1.726(2) yes
S1 C2 1.741(2) yes
S2 C2 1.778(2) yes
C5 C6 1.368(3) ?
C5 H5 0.89(3) ?
C6 C7 1.465(3) yes
C7 C12 1.386(3) ?
C7 C8 1.387(3) ?
C8 C9 1.379(4) ?
C8 H8 0.93(3) ?
C9 C10 1.371(4) ?
C9 H9 0.84(3) ?
C10 C11 1.376(4) ?
C11 C12 1.383(4) ?
C11 H11 0.94(3) ?
C12 H12 0.94(3) ?

loop_
_geom_hbond_atom_site_label_D
_geom_hbond_atom_site_label_H
_geom_hbond_atom_site_label_A
_geom_hbond_site_symmetry_A
_geom_hbond_distance_DH
_geom_hbond_distance_HA
_geom_hbond_distance_DA
_geom_hbond_angle_DHA
_geom_hbond_publ_flag
N2 H2A O2 4_565 0.78(3) 2.23(3) 2.955(3) 155(3) yes
N2 H2B N1 1_455 0.82(3) 2.04(3) 2.853(3) 167(3) yes
C8 H8 O2 3_556 0.93(3) 2.56(3) 3.315(3) 139(2) yes
C12 H12 N1 . 0.94(3) 2.54(3) 2.876(4) 101(2) yes

loop_
_geom_torsion_atom_site_label_1
_geom_torsion_atom_site_label_2
_geom_torsion_atom_site_label_3
_geom_torsion_atom_site_label_4
_geom_torsion
_geom_torsion_publ_flag
C2 N3 N4 C1 -1.4(3) ?
C2 N3 N4 C5 -176.5(2) ?
C6 N1 C1 N4 0.4(3) ?
C6 N1 C1 S1 -178.6(2) ?
N3 N4 C1 N1 -176.70(18) ?
C5 N4 C1 N1 -0.3(3) ?
N3 N4 C1 S1 2.6(2) ?
C5 N4 C1 S1 178.94(15) ?
C2 S1 C1 N1 176.9(3) ?
C2 S1 C1 N4 -2.14(17) ?
N4 N3 C2 S1 -0.4(2) ?
N4 N3 C2 S2 172.33(15) ?
C1 S1 C2 N3 1.6(2) ?
C1 S1 C2 S2 -171.51(15) ?
O2 S2 C2 N3 47.2(2) yes
O1 S2 C2 N3 176.04(19) ?
N2 S2 C2 N3 -68.3(2) yes
O2 S2 C2 S1 -140.05(14) ?
O1 S2 C2 S1 -11.18(17) ?
N2 S2 C2 S1 104.53(16) ?
N3 N4 C5 C6 175.6(2) ?
C1 N4 C5 C6 0.1(2) ?
N4 C5 C6 N1 0.1(2) ?
N4 C5 C6 C7 -179.3(2) ?
C1 N1 C6 C5 -0.3(2) ?
C1 N1 C6 C7 179.19(19) ?
C5 C6 C7 C12 174.5(2) yes
N1 C6 C7 C12 -4.8(3) ?
C5 C6 C7 C8 -5.2(4) yes
N1 C6 C7 C8 175.4(2) ?
C12 C7 C8 C9 0.6(4) ?
C6 C7 C8 C9 -179.6(2) ?
C7 C8 C9 C10 0.2(4) ?
C8 C9 C10 C11 -1.0(4) ?
C8 C9 C10 Cl1 179.3(2) ?
C9 C10 C11 C12 0.9(4) ?
Cl1 C10 C11 C12 -179.4(2) ?
C8 C7 C12 C11 -0.7(4) ?
C6 C7 C12 C11 179.6(2) ?
C10 C11 C12 C7 0.0(4) ?

loop_
_cod_related_entry_id
_cod_related_entry_database
_cod_related_entry_code
1 ChemSpider 3390363
